data_9009235
loop_
_publ_author_name
'Zheng, H.'
'Bailey, S. W.'

_publ_section_title
;
 Refinement of the nacrite structure
;
_journal_name_full 'Clays and Clay Minerals'
_journal_page_first 46
_journal_page_last 52
_journal_paper_doi 10.1346/CCMN.1994.0420106
_journal_volume 42
_journal_year 1994
_chemical_compound_source 'Red Mountain near Silverton, Colorado, USA'
_chemical_formula_sum 'Al2 H4 O9 Si2'
_chemical_name_mineral Nacrite
_space_group_IT_number 9
_symmetry_space_group_name_Hall 'C -2yc'
_symmetry_space_group_name_H-M 'C 1 c 1'
_cell_angle_alpha 90
_cell_angle_beta 113.58
_cell_angle_gamma 90
_cell_formula_units_Z 4
_cell_length_a 8.906
_cell_length_b 5.146
_cell_length_c 15.664
_cell_volume 657.944
_database_code_amcsd 0012238
_exptl_crystal_density_diffrn 2.606
_cod_original_formula_sum 'Al2 Si2 O9 H4'
_cod_database_code 9009235

loop_
_space_group_symop_operation_xyz
x,y,z
1/2+x,1/2+y,z
x,-y,1/2+z
1/2+x,1/2-y,1/2+z

loop_
_atom_site_aniso_label
_atom_site_aniso_U_11
_atom_site_aniso_U_22
_atom_site_aniso_U_33
_atom_site_aniso_U_12
_atom_site_aniso_U_13
_atom_site_aniso_U_23
Al1 0.01148 0.01207 0.01775 0.00000 0.00712 -0.00075
Al2 0.01114 0.01100 0.02193 -0.00064 0.00950 -0.00075
Sil 0.01148 0.00698 0.02193 -0.00021 0.00950 0.00000
Si2 0.01215 0.00872 0.01775 -0.00043 0.00772 -0.00037
O1 0.01586 0.01301 0.02401 0.00596 0.00831 0.00187
O2 0.01789 0.01073 0.02401 -0.00277 0.01128 0.00000
O3 0.01148 0.01664 0.01984 -0.00085 0.00712 0.00112
O4 0.00709 0.00631 0.02506 -0.00085 0.00831 -0.00037
O5 0.01350 0.01543 0.02088 -0.00553 0.00831 0.00150
O-h1 0.01789 0.01274 0.02401 0.00511 0.01247 0.00225
O-h2 0.01823 0.01583 0.02088 -0.00340 0.01069 0.00000
O-h3 0.01451 0.01328 0.01984 0.00149 0.00712 0.00000
O-h4 0.01654 0.02066 0.01671 -0.00213 0.00772 -0.00374

loop_
_atom_site_label
_atom_site_fract_x
_atom_site_fract_y
_atom_site_fract_z
_atom_site_type_symbol
_atom_site_attached_hydrogens
Al1 0.15520 0.31980 0.21770 Al 0
Al2 0.49010 0.32450 0.21730 Al 0
Sil 0.20120 0.47000 0.02770 Si 0
Si2 0.37150 0.98310 0.02700 Si 0
O1 0.24110 0.74990 -0.00410 O 0
O2 0.27230 0.24700 -0.01880 O 0
O3 0.00290 0.44170 -0.01930 O 0
O4 0.26960 0.43850 0.13850 O 0
O5 0.46180 0.01100 0.13810 O 0
O-h1 0.07950 0.01180 0.14320 O 0
O-h2 0.55800 0.63420 0.28380 O 0
O-h3 0.17800 0.62960 0.28250 O 0
O-h4 0.36930 0.20660 0.28260 O 0
H1 0.63460 0.45100 0.12770 H 0
H2 0.54750 0.67360 0.32790 H 0
H3 0.24320 0.60960 0.32960 H 0
H4 0.43170 0.13860 0.32280 H 0

loop_
_cod_changelog_entry_id
_cod_changelog_entry_author
_cod_changelog_entry_date
_cod_changelog_entry_text
1
;cod-tools version 3.8.0
Id: cif_guess_AMCSD_atom_types 9581 2023-05-17 12:35:41Z saulius
;
2023-05-18T08:42:35+03:00
;Derived atom types and hydrogen counts
from atom names that follow the AMCSD naming convention
(Wat == water, O-H == hydroxyl).
;
2
;cod-tools version 3.10.1
Id: cif_fix_AMCSD_aniso_labels 10200 2024-08-01 14:09:44Z saulius
;
2024-08-02T12:21:14+03:00
;Changed the following '_atom_site_aniso_label' values:
'Oh1' -> 'O-h1'
'Oh2' -> 'O-h2'
'Oh3' -> 'O-h3'
'Oh4' -> 'O-h4'
;

loop_
_cod_related_entry_id
_cod_related_entry_database
_cod_related_entry_code
1 AMCSD 0012238
